data_7006137
loop_
_publ_author_name
'Pierce, Glesni A.'
'Coombs, Natalie D.'
'Willock, David J.'
'Day, Joanna K.'
'Stasch, Andreas'
'Aldridge, Simon'

_publ_section_title
;
 Insertion reactions of dicyclohexylcarbodiimide with aminoboranes,
 -boryls and -borylenes.
;
_journal_issue 39
_journal_name_full 'Dalton transactions (Cambridge, England : 2003)'
_journal_page_first 4405
_journal_page_last 4412
_journal_paper_doi 10.1039/b709249k
_journal_year 2007
_chemical_formula_sum 'C19 H36 B Cl2 N3'
_chemical_formula_weight 388.22
_chemical_name_systematic
;
?
;
_space_group_IT_number 33
_symmetry_cell_setting orthorhombic
_symmetry_space_group_name_Hall 'P 2c -2n'
_symmetry_space_group_name_H-M 'P n a 21'
_atom_sites_solution_hydrogens geom
_atom_sites_solution_primary direct
_atom_sites_solution_secondary difmap
_audit_creation_method SHELXL-97
_cell_angle_alpha 90.00
_cell_angle_beta 90.00
_cell_angle_gamma 90.00
_cell_formula_units_Z 4
_cell_length_a 13.087(3)
_cell_length_b 9.2883(19)
_cell_length_c 17.990(4)
_cell_measurement_temperature 150(2)
_cell_volume 2186.8(8)
_computing_structure_refinement 'SHELXL-97 (Sheldrick, 1997)'
_computing_structure_solution 'SHELXS-97 (Sheldrick, 1990)'
_diffrn_ambient_temperature 150(2)
_diffrn_measured_fraction_theta_full 0.996
_diffrn_measured_fraction_theta_max 0.996
_diffrn_measurement_device_type 'Nonius Kappa CCD'
_diffrn_radiation_monochromator graphite
_diffrn_radiation_source 'fine-focus sealed tube'
_diffrn_radiation_type MoK\a
_diffrn_radiation_wavelength 0.71073
_diffrn_reflns_av_R_equivalents 0.0739
_diffrn_reflns_av_sigmaI/netI 0.0613
_diffrn_reflns_limit_h_max 15
_diffrn_reflns_limit_h_min -14
_diffrn_reflns_limit_k_max 11
_diffrn_reflns_limit_k_min -11
_diffrn_reflns_limit_l_max 18
_diffrn_reflns_limit_l_min -21
_diffrn_reflns_number 11678
_diffrn_reflns_theta_full 25.00
_diffrn_reflns_theta_max 25.00
_diffrn_reflns_theta_min 2.92
_exptl_absorpt_coefficient_mu 0.304
_exptl_absorpt_correction_T_max 0.984
_exptl_absorpt_correction_T_min 0.653
_exptl_absorpt_correction_type multi-scan
_exptl_absorpt_process_details 'Sortav (Blessing, 1995)'
_exptl_crystal_colour colourless
_exptl_crystal_density_diffrn 1.179
_exptl_crystal_density_method 'not measured'
_exptl_crystal_description block
_exptl_crystal_F_000 840
_exptl_crystal_size_max 0.25
_exptl_crystal_size_mid 0.15
_exptl_crystal_size_min 0.12
_refine_diff_density_max 0.188
_refine_diff_density_min -0.202
_refine_diff_density_rms 0.039
_refine_ls_abs_structure_details 'Flack H D (1983), Acta Cryst. A39, 876-881'
_refine_ls_abs_structure_Flack 0.68(6)
_refine_ls_extinction_method none
_refine_ls_goodness_of_fit_ref 1.026
_refine_ls_hydrogen_treatment constr
_refine_ls_matrix_type full
_refine_ls_number_parameters 231
_refine_ls_number_reflns 3606
_refine_ls_number_restraints 1
_refine_ls_restrained_S_all 1.025
_refine_ls_R_factor_all 0.0502
_refine_ls_R_factor_gt 0.0415
_refine_ls_shift/su_max 0.000
_refine_ls_shift/su_mean 0.000
_refine_ls_structure_factor_coef Fsqd
_refine_ls_weighting_details 'calc w=1/[\s^2^(Fo^2^)+(0.0490P)^2^+0.2849P] where P=(Fo^2^+2Fc^2^)/3'
_refine_ls_weighting_scheme calc
_refine_ls_wR_factor_gt 0.0953
_refine_ls_wR_factor_ref 0.1000
_reflns_number_gt 3172
_reflns_number_total 3606
_reflns_threshold_expression >2sigma(I)
_cod_data_source_file b709249k.txt
_cod_data_source_block asSA14
_cod_depositor_comments
;
The following automatic conversions were performed:
'_exptl_absorpt_correction_type' value 'multi scan' changed to
'multi-scan' according to
'/home/saulius/struct/CIF-dictionaries/cif_core.dic' dictionary named
'cif_core.dic' version 2.4.1 from 2010-06-29.

Automatic conversion script
Id: cif_fix_enum 1527 2010-12-29 10:47:43Z saulius 
;
_cod_original_sg_symbol_H-M Pna2(1)
_cod_database_code 7006137

loop_
_symmetry_equiv_pos_as_xyz
'x, y, z'
'-x, -y, z+1/2'
'-x+1/2, y+1/2, z+1/2'
'x+1/2, -y+1/2, z'

loop_
_atom_site_label
_atom_site_type_symbol
_atom_site_fract_x
_atom_site_fract_y
_atom_site_fract_z
_atom_site_U_iso_or_equiv
_atom_site_adp_type
_atom_site_occupancy
_atom_site_symmetry_multiplicity
_atom_site_calc_flag
_atom_site_refinement_flags
_atom_site_disorder_assembly
_atom_site_disorder_group
Cl1 Cl 0.90991(7) 0.48985(7) 0.38734(5) 0.0509(2) Uani 1 1 d . . .
N1 N 0.90977(15) 0.2516(2) 0.48722(12) 0.0264(5) Uani 1 1 d . . .
C1 C 0.86232(18) 0.1480(2) 0.44689(15) 0.0241(5) Uani 1 1 d . . .
B1 B 0.8401(2) 0.3624(3) 0.4481(2) 0.0342(7) Uani 1 1 d . . .
Cl2 Cl 0.75005(6) 0.46468(8) 0.50751(5) 0.0500(2) Uani 1 1 d . . .
N2 N 0.79377(17) 0.2282(2) 0.40907(12) 0.0277(5) Uani 1 1 d . . .
C2 C 0.9523(2) 0.2434(3) 0.56262(15) 0.0277(6) Uani 1 1 d . . .
H2 H 1.0081 0.1698 0.5625 0.033 Uiso 1 1 calc R . .
N3 N 0.88274(15) 0.00572(18) 0.44455(13) 0.0252(5) Uani 1 1 d . . .
C3 C 0.9996(2) 0.3892(3) 0.58211(16) 0.0399(7) Uani 1 1 d . . .
H3A H 1.0528 0.4139 0.5452 0.048 Uiso 1 1 calc R . .
H3B H 0.9463 0.4648 0.5805 0.048 Uiso 1 1 calc R . .
C4 C 1.0470(3) 0.3839(4) 0.65975(19) 0.0491(8) Uani 1 1 d . . .
H4A H 1.1043 0.3144 0.6600 0.059 Uiso 1 1 calc R . .
H4B H 1.0746 0.4800 0.6726 0.059 Uiso 1 1 calc R . .
C5 C 0.9685(3) 0.3396(3) 0.71726(17) 0.0485(8) Uani 1 1 d . . .
H5A H 0.9142 0.4136 0.7200 0.058 Uiso 1 1 calc R . .
H5B H 1.0016 0.3333 0.7666 0.058 Uiso 1 1 calc R . .
C6 C 0.9212(3) 0.1952(3) 0.69785(18) 0.0432(7) Uani 1 1 d . . .
H6A H 0.8680 0.1708 0.7349 0.052 Uiso 1 1 calc R . .
H6B H 0.9744 0.1194 0.6996 0.052 Uiso 1 1 calc R . .
C7 C 0.8735(2) 0.1991(3) 0.62023(15) 0.0343(7) Uani 1 1 d . . .
H7A H 0.8462 0.1027 0.6077 0.041 Uiso 1 1 calc R . .
H7B H 0.8160 0.2683 0.6197 0.041 Uiso 1 1 calc R . .
C8 C 0.75323(19) 0.2015(3) 0.33420(15) 0.0283(6) Uani 1 1 d . . .
H8 H 0.7172 0.1066 0.3352 0.034 Uiso 1 1 calc R . .
C9 C 0.6745(2) 0.3162(3) 0.31442(16) 0.0361(7) Uani 1 1 d . . .
H9A H 0.7072 0.4123 0.3143 0.043 Uiso 1 1 calc R . .
H9B H 0.6192 0.3168 0.3520 0.043 Uiso 1 1 calc R . .
C10 C 0.6297(2) 0.2842(3) 0.23734(17) 0.0432(7) Uani 1 1 d . . .
H10A H 0.5908 0.1928 0.2393 0.052 Uiso 1 1 calc R . .
H10B H 0.5816 0.3620 0.2234 0.052 Uiso 1 1 calc R . .
C11 C 0.7123(3) 0.2725(4) 0.17865(19) 0.0516(8) Uani 1 1 d . . .
H11A H 0.6808 0.2468 0.1304 0.062 Uiso 1 1 calc R . .
H11B H 0.7463 0.3671 0.1728 0.062 Uiso 1 1 calc R . .
C12 C 0.7911(2) 0.1604(4) 0.19903(17) 0.0479(8) Uani 1 1 d . . .
H12A H 0.8460 0.1596 0.1612 0.057 Uiso 1 1 calc R . .
H12B H 0.7587 0.0641 0.1996 0.057 Uiso 1 1 calc R . .
C13 C 0.8371(2) 0.1923(3) 0.27557(16) 0.0376(7) Uani 1 1 d . . .
H13A H 0.8859 0.1151 0.2891 0.045 Uiso 1 1 calc R . .
H13B H 0.8751 0.2844 0.2738 0.045 Uiso 1 1 calc R . .
C14 C 0.98833(19) -0.0412(2) 0.46116(15) 0.0268(6) Uani 1 1 d . . .
H14 H 1.0302 0.0477 0.4688 0.032 Uiso 1 1 calc R . .
C15 C 0.9963(2) -0.1306(3) 0.53214(16) 0.0360(7) Uani 1 1 d . . .
H15A H 0.9632 -0.0790 0.5731 0.054 Uiso 1 1 calc R . .
H15B H 1.0685 -0.1465 0.5442 0.054 Uiso 1 1 calc R . .
H15C H 0.9625 -0.2235 0.5247 0.054 Uiso 1 1 calc R . .
C16 C 1.0337(2) -0.1209(3) 0.39538(16) 0.0325(6) Uani 1 1 d . . .
H16A H 1.0007 -0.2152 0.3905 0.049 Uiso 1 1 calc R . .
H16B H 1.1072 -0.1342 0.4032 0.049 Uiso 1 1 calc R . .
H16C H 1.0225 -0.0650 0.3499 0.049 Uiso 1 1 calc R . .
C17 C 0.80475(18) -0.1082(3) 0.43159(16) 0.0312(6) Uani 1 1 d . . .
H17 H 0.8305 -0.1950 0.4586 0.037 Uiso 1 1 calc R . .
C18 C 0.7046(2) -0.0691(3) 0.46946(17) 0.0380(7) Uani 1 1 d . . .
H18A H 0.7174 -0.0474 0.5220 0.057 Uiso 1 1 calc R . .
H18B H 0.6570 -0.1502 0.4657 0.057 Uiso 1 1 calc R . .
H18C H 0.6749 0.0155 0.4451 0.057 Uiso 1 1 calc R . .
C19 C 0.7901(2) -0.1569(3) 0.35104(17) 0.0363(7) Uani 1 1 d . . .
H19A H 0.7398 -0.0946 0.3267 0.054 Uiso 1 1 calc R . .
H19B H 0.7657 -0.2567 0.3503 0.054 Uiso 1 1 calc R . .
H19C H 0.8554 -0.1506 0.3246 0.054 Uiso 1 1 calc R . .

loop_
_atom_site_aniso_label
_atom_site_aniso_U_11
_atom_site_aniso_U_22
_atom_site_aniso_U_33
_atom_site_aniso_U_23
_atom_site_aniso_U_13
_atom_site_aniso_U_12
Cl1 0.0737(5) 0.0291(3) 0.0499(5) 0.0132(3) -0.0116(4) -0.0136(3)
N1 0.0300(11) 0.0213(10) 0.0280(12) -0.0013(9) -0.0029(10) -0.0011(9)
C1 0.0253(12) 0.0227(11) 0.0242(14) 0.0041(11) 0.0055(12) 0.0010(10)
B1 0.0421(17) 0.0250(14) 0.0355(18) -0.0016(14) -0.0032(15) 0.0038(13)
Cl2 0.0543(4) 0.0445(4) 0.0512(5) -0.0193(4) -0.0139(4) 0.0226(3)
N2 0.0338(11) 0.0220(10) 0.0273(13) 0.0002(9) -0.0035(10) 0.0036(9)
C2 0.0306(14) 0.0259(12) 0.0265(14) -0.0033(11) -0.0022(12) 0.0017(10)
N3 0.0265(11) 0.0219(10) 0.0273(12) 0.0016(9) 0.0000(10) 0.0002(8)
C3 0.0453(17) 0.0395(15) 0.0348(17) -0.0004(13) -0.0039(14) -0.0155(14)
C4 0.0527(19) 0.0479(18) 0.047(2) -0.0063(15) -0.0172(16) -0.0120(16)
C5 0.072(2) 0.0433(16) 0.0301(18) -0.0068(14) -0.0127(16) -0.0019(15)
C6 0.0576(18) 0.0416(16) 0.0305(17) 0.0025(13) 0.0002(15) 0.0015(14)
C7 0.0391(16) 0.0303(14) 0.0337(17) -0.0027(12) 0.0019(13) -0.0046(11)
C8 0.0309(14) 0.0260(13) 0.0280(15) 0.0013(11) -0.0034(12) 0.0009(11)
C9 0.0404(15) 0.0293(13) 0.0385(18) -0.0020(12) -0.0071(14) 0.0066(12)
C10 0.0467(18) 0.0416(15) 0.0412(18) 0.0025(14) -0.0163(15) 0.0087(14)
C11 0.060(2) 0.061(2) 0.0333(18) 0.0046(15) -0.0135(16) 0.0052(17)
C12 0.0487(18) 0.066(2) 0.0287(18) -0.0033(15) 0.0005(15) 0.0086(16)
C13 0.0341(15) 0.0441(16) 0.0346(17) 0.0002(13) -0.0023(13) 0.0061(13)
C14 0.0258(13) 0.0258(11) 0.0287(14) 0.0010(11) -0.0005(11) 0.0009(10)
C15 0.0336(14) 0.0356(14) 0.0388(17) 0.0053(12) -0.0029(13) 0.0048(12)
C16 0.0340(14) 0.0295(12) 0.0339(16) 0.0001(11) 0.0005(13) 0.0007(11)
C17 0.0292(14) 0.0230(12) 0.0412(17) 0.0020(11) -0.0022(13) -0.0046(11)
C18 0.0331(15) 0.0396(15) 0.0411(18) -0.0026(13) 0.0027(13) -0.0106(12)
C19 0.0366(15) 0.0283(14) 0.0438(18) -0.0030(12) -0.0064(14) -0.0033(12)

loop_
_atom_type_symbol
_atom_type_description
_atom_type_scat_dispersion_real
_atom_type_scat_dispersion_imag
_atom_type_scat_source
C C 0.0033 0.0016 'International Tables Vol C Tables 4.2.6.8 and 6.1.1.4'
H H 0.0000 0.0000 'International Tables Vol C Tables 4.2.6.8 and 6.1.1.4'
B B 0.0013 0.0007 'International Tables Vol C Tables 4.2.6.8 and 6.1.1.4'
N N 0.0061 0.0033 'International Tables Vol C Tables 4.2.6.8 and 6.1.1.4'
Cl Cl 0.1484 0.1585 'International Tables Vol C Tables 4.2.6.8 and 6.1.1.4'

loop_
_geom_angle_atom_site_label_1
_geom_angle_atom_site_label_2
_geom_angle_atom_site_label_3
_geom_angle
_geom_angle_site_symmetry_1
_geom_angle_site_symmetry_3
_geom_angle_publ_flag
C1 N1 C2 129.1(2) . . ?
C1 N1 B1 87.67(19) . . ?
C2 N1 B1 132.8(2) . . ?
N3 C1 N2 131.0(2) . . ?
N3 C1 N1 128.4(2) . . ?
N2 C1 N1 100.49(18) . . ?
N3 C1 B1 176.6(2) . . ?
N2 C1 B1 50.48(15) . . ?
N1 C1 B1 50.04(15) . . ?
N1 B1 N2 84.35(17) . . ?
N1 B1 Cl1 113.8(2) . . ?
N2 B1 Cl1 116.0(2) . . ?
N1 B1 Cl2 117.0(2) . . ?
N2 B1 Cl2 115.0(2) . . ?
Cl1 B1 Cl2 109.06(14) . . ?
N1 B1 C1 42.30(12) . . ?
N2 B1 C1 42.07(12) . . ?
Cl1 B1 C1 123.70(19) . . ?
Cl2 B1 C1 127.24(19) . . ?
C1 N2 C8 127.5(2) . . ?
C1 N2 B1 87.45(19) . . ?
C8 N2 B1 133.7(2) . . ?
N1 C2 C7 112.7(2) . . ?
N1 C2 C3 108.6(2) . . ?
C7 C2 C3 111.0(2) . . ?
C1 N3 C14 117.86(19) . . ?
C1 N3 C17 124.44(19) . . ?
C14 N3 C17 117.56(17) . . ?
C4 C3 C2 110.2(2) . . ?
C5 C4 C3 111.0(2) . . ?
C4 C5 C6 111.1(3) . . ?
C5 C6 C7 110.8(2) . . ?
C2 C7 C6 110.6(2) . . ?
N2 C8 C9 109.9(2) . . ?
N2 C8 C13 112.6(2) . . ?
C9 C8 C13 111.4(2) . . ?
C8 C9 C10 109.5(2) . . ?
C11 C10 C9 111.7(2) . . ?
C12 C11 C10 111.5(3) . . ?
C11 C12 C13 110.7(3) . . ?
C8 C13 C12 110.4(2) . . ?
N3 C14 C16 110.6(2) . . ?
N3 C14 C15 113.2(2) . . ?
C16 C14 C15 111.1(2) . . ?
N3 C17 C18 110.5(2) . . ?
N3 C17 C19 116.4(2) . . ?
C18 C17 C19 112.8(2) . . ?

loop_
_geom_bond_atom_site_label_1
_geom_bond_atom_site_label_2
_geom_bond_distance
_geom_bond_site_symmetry_2
_geom_bond_publ_flag
Cl1 B1 1.852(3) . ?
N1 C1 1.356(3) . ?
N1 C2 1.468(3) . ?
N1 B1 1.544(4) . ?
C1 N3 1.349(3) . ?
C1 N2 1.350(3) . ?
C1 B1 2.013(3) . ?
B1 N2 1.554(4) . ?
B1 Cl2 1.853(3) . ?
N2 C8 1.469(3) . ?
C2 C7 1.519(4) . ?
C2 C3 1.530(4) . ?
N3 C14 1.479(3) . ?
N3 C17 1.489(3) . ?
C3 C4 1.529(4) . ?
C4 C5 1.515(5) . ?
C5 C6 1.519(4) . ?
C6 C7 1.530(4) . ?
C8 C9 1.524(3) . ?
C8 C13 1.525(4) . ?
C9 C10 1.535(4) . ?
C10 C11 1.515(5) . ?
C11 C12 1.510(5) . ?
C12 C13 1.532(4) . ?
C14 C16 1.517(4) . ?
C14 C15 1.527(4) . ?
C17 C18 1.521(4) . ?
C17 C19 1.530(4) . ?
